data_4100683
loop_
_publ_author_name
'Emmanuel Terazzi'
'Stephane Torelli'
'Jean-Pierre Rivera'
'Jean-Marc Benech'
'Gerald Bernardinelli'
'Cyril Bourgogne'
'Bertrand Donnio'
'Daniel Guillon'
'Daniel Imbert'
'Jean-Claude Bunzli'
'Andre Pinto'
'Damien Jeannerat'
'Claude Piguet'

_publ_section_title
;
Molecular Control of Macroscopic Cubic, Columnar and Lamellar
Organizations in Luminescent Lanthanide-containing Thermotropic
Liquid Crystals.
;
_journal_name_full 'Journal of the American Chemical Society'
_journal_paper_doi 10.1021/ja0446101
_journal_year 2005
_chemical_formula_moiety 'C37 H29 Eu N5 O4 ; (N O3)3 ; (C H3 C N)3'
_chemical_formula_sum 'C43 H38 Eu N11 O13'
_chemical_formula_weight 1068.9
_space_group_IT_number 2
_space_group_name_Hall '-P 1'
_space_group_name_H-M_alt 'P -1'
_symmetry_cell_setting triclinic
_symmetry_space_group_name_Hall '-P 1'
_symmetry_space_group_name_H-M 'P -1'
_cell_angle_alpha 105.505(7)
_cell_angle_beta 92.569(7)
_cell_angle_gamma 90.395(8)
_cell_formula_units_Z 2
_cell_length_a 10.3411(7)
_cell_length_b 12.6338(8)
_cell_length_c 17.9017(10)
_cell_measurement_temperature 200
_cell_volume 2251.0(3)
_exptl_crystal_density_diffrn 1.577
_cod_database_code 4100683

loop_
_symmetry_equiv_pos_as_xyz
+x,+y,+z
-x,-y,-z

loop_
_atom_site_label
_atom_site_fract_x
_atom_site_fract_y
_atom_site_fract_z
_atom_site_U_iso_or_equiv
_atom_site_occupancy
_atom_site_adp_type
Eu .670021(19) .881327(14) .224503(12) .01920(8) 1.00000 Uani
O1 .9633(3) .86090(17) -.08009(14) .0280(12) 1.00000 Uani
O2 .8260(3) .71575(18) -.09730(16) .0379(14) 1.00000 Uani
O3 .6243(3) .60393(18) .45988(15) .0340(13) 1.00000 Uani
O4 .7525(3) .7029(2) .55971(17) .0462(15) 1.00000 Uani
N1 .4886(3) 1.02803(19) .24063(16) .0204(13) 1.00000 Uani
N2 .6578(3) .99194(19) .12626(16) .0209(13) 1.00000 Uani
N3 .5779(3) 1.11746(19) .06937(16) .0217(13) 1.00000 Uani
N4 .5121(3) .8827(2) .32585(16) .0245(13) 1.00000 Uani
N5 .3688(3) .9619(2) .41330(16) .0242(13) 1.00000 Uani
C1 .4765(3) 1.0929(3) .19171(19) .0210(15) 1.00000 Uani
C2 .3823(4) 1.1729(3) .2007(3) .0294(17) 1.00000 Uani
C3 .2925(4) 1.1793(3) .2566(3) .0314(18) 1.00000 Uani
C4 .3001(4) 1.1107(3) .3042(3) .0279(17) 1.00000 Uani
C5 .4021(3) 1.0377(3) .29679(19) .0207(16) 1.00000 Uani
C6 .5694(3) 1.0700(3) .12955(19) .0204(15) 1.00000 Uani
C7 .7280(3) .9890(3) .06121(19) .0204(15) 1.00000 Uani
C8 .8278(4) .9204(3) .0284(2) .0231(16) 1.00000 Uani
C9 .8685(3) .9315(3) -.0407(2) .0242(16) 1.00000 Uani
C10 .8234(4) 1.0121(3) -.0761(3) .0280(18) 1.00000 Uani
C11 .7279(4) 1.0824(3) -.0420(3) .0274(17) 1.00000 Uani
C12 .6789(3) 1.0672(3) .02522(19) .0216(15) 1.00000 Uani
C13 .9298(4) .7528(3) -.1077(2) .0267(17) 1.00000 Uani
C14 1.0320(4) .6888(3) -.1545(3) .0282(17) 1.00000 Uani
C15 1.0236(5) .5742(3) -.1708(3) .045(3) 1.00000 Uani
C16 1.1142(5) .5111(4) -.2161(3) .056(3) 1.00000 Uani
C17 1.2114(5) .5600(4) -.2453(3) .054(3) 1.00000 Uani
C18 1.2204(4) .6735(4) -.2302(3) .045(3) 1.00000 Uani
C19 1.1305(4) .7379(3) -.1833(3) .0350(19) 1.00000 Uani
C20 .4254(3) .9623(3) .34640(19) .0224(16) 1.00000 Uani
C21 .5102(4) .8262(3) .3825(2) .0246(16) 1.00000 Uani
C22 .5795(4) .7341(3) .3892(3) .0286(17) 1.00000 Uani
C23 .5597(4) .6989(3) .4542(3) .0297(18) 1.00000 Uani
C24 .4731(4) .7487(3) .5104(3) .034(2) 1.00000 Uani
C25 .4015(4) .8379(3) .5028(3) .0319(18) 1.00000 Uani
C26 .4220(3) .8748(3) .4379(2) .0238(16) 1.00000 Uani
C27 .7226(4) .6161(3) .5152(3) .0308(18) 1.00000 Uani
C28 .7876(4) .5111(3) .5112(3) .0303(18) 1.00000 Uani
C29 .7670(4) .4197(3) .4483(3) .0349(19) 1.00000 Uani
C30 .8366(4) .3254(3) .4444(3) .043(3) 1.00000 Uani
C31 .9248(4) .3216(3) .5039(3) .044(3) 1.00000 Uani
C32 .9443(4) .4115(4) .5667(3) .046(3) 1.00000 Uani
C33 .8780(4) .5071(3) .5708(3) .038(2) 1.00000 Uani
C34 .4958(4) 1.1993(3) .0450(2) .0273(17) 1.00000 Uani
C35 .5422(4) 1.3167(3) .0828(3) .048(3) 1.00000 Uani
C36 .2730(4) 1.0356(3) .4583(2) .0297(17) 1.00000 Uani
C37 .1368(4) .9956(4) .4351(3) .046(3) 1.00000 Uani
N1a .8810(3) 1.0445(3) .2669(3) .0379(18) 1.00000 Uani
O1a .7671(3) 1.06998(18) .28708(16) .0406(14) 1.00000 Uani
O2a .8930(3) .9504(2) .21971(16) .0369(13) 1.00000 Uani
O3a .9742(3) 1.1061(3) .2914(3) .071(2) 1.00000 Uani
N1b .8495(3) .8101(3) .3311(3) .0353(17) 1.00000 Uani
O1b .7925(3) .9017(3) .35430(16) .0417(15) 1.00000 Uani
O2b .8202(3) .7533(3) .2659(2) .0510(17) 1.00000 Uani
O3b .9286(4) .7825(3) .3754(3) .085(3) 1.00000 Uani
N1c .4769(3) .7027(3) .15656(19) .0312(16) 1.00000 Uani
O1c .5626(3) .68755(18) .20450(15) .0313(13) 1.00000 Uani
O2c .4734(3) .79863(18) .14568(14) .0305(12) 1.00000 Uani
O3c .3999(3) .6307(3) .1226(2) .0596(18) 1.00000 Uani
N1d .7410(3) .7355(3) .10424(18) .0337(16) 1.00000 Uani
C1d .7606(4) .6523(3) .0639(3) .0306(18) 1.00000 Uani
C2d .7868(5) .5451(3) .0124(3) .048(3) 1.00000 Uani
N1e 1.0655(6) .6824(5) .0764(5) .129(5) 1.00000 Uani
C1e 1.1019(5) .7288(5) .1375(6) .083(4) 1.00000 Uani
C2e 1.1468(6) .7892(5) .2143(5) .082(4) 1.00000 Uani
N1f .4778(5) .4059(4) .3255(4) .088(4) 1.00000 Uani
C1f .4132(6) .4651(5) .3062(4) .066(4) 1.00000 Uani
C2f .3266(7) .5414(6) .2837(5) .105(5) 1.00000 Uani
H2 .37976 1.22385 .16794 .04000 1.00000 Uiso
H3 .22322 1.23311 .26208 .04000 1.00000 Uiso
H4 .23501 1.11290 .34270 .04000 1.00000 Uiso
H8 .86635 .86732 .05364 .04000 1.00000 Uiso
H10 .85945 1.01833 -.12450 .04000 1.00000 Uiso
H11 .69610 1.14053 -.06452 .04000 1.00000 Uiso
H15 .95376 .53900 -.15023 .04000 1.00000 Uiso
H16 1.10893 .43080 -.22743 .04000 1.00000 Uiso
H17 1.27528 .51424 -.27729 .04000 1.00000 Uiso
H18 1.28913 .70792 -.25218 .04000 1.00000 Uiso
H19 1.13745 .81827 -.17082 .04000 1.00000 Uiso
H22 .63883 .69677 .34979 .04000 1.00000 Uiso
H24 .46304 .72022 .55569 .04000 1.00000 Uiso
H25 .33957 .87311 .54131 .04000 1.00000 Uiso
H29 .70297 .42195 .40662 .04000 1.00000 Uiso
H30 .82349 .26136 .39937 .04000 1.00000 Uiso
H31 .97347 .25456 .50136 .04000 1.00000 Uiso
H32 1.00618 .40767 .60900 .04000 1.00000 Uiso
H33 .89399 .57162 .61507 .04000 1.00000 Uiso
H341 .49758 1.18559 -.01151 .04000 1.00000 Uiso
H342 .40687 1.19057 .05942 .04000 1.00000 Uiso
H351 .47154 1.36883 .09583 .04000 1.00000 Uiso
H352 .60044 1.32397 .12863 .04000 1.00000 Uiso
H353 .58662 1.32106 .03648 .04000 1.00000 Uiso
H361 .28920 1.04049 .51350 .04000 1.00000 Uiso
H362 .28346 1.10871 .44992 .04000 1.00000 Uiso
H371 .12058 .99077 .37983 .04000 1.00000 Uiso
H372 .12632 .92256 .44341 .04000 1.00000 Uiso
H373 .07322 1.04455 .46489 .04000 1.00000 Uiso
H21d .73471 .49137 .02471 .04000 1.00000 Uiso
H22d .87505 .52838 .01866 .04000 1.00000 Uiso
H23d .76772 .54546 -.04083 .04000 1.00000 Uiso
H21e 1.23946 .80258 .21516 .04000 1.00000 Uiso
H22e 1.10367 .85794 .22914 .04000 1.00000 Uiso
H23e 1.12917 .74744 .24999 .04000 1.00000 Uiso
H21f .35790 .55905 .23867 .04000 1.00000 Uiso
H22f .32240 .60530 .32450 .04000 1.00000 Uiso
H23f .24175 .50778 .27119 .04000 1.00000 Uiso

loop_
_atom_site_aniso_label
_atom_site_aniso_U_11
_atom_site_aniso_U_22
_atom_site_aniso_U_33
_atom_site_aniso_U_12
_atom_site_aniso_U_13
_atom_site_aniso_U_23
Eu .02100(8) .01858(8) .01812(10) .00480(6) .00209(6) .00480(6)
O1 .0284(13) .0232(11) .0308(16) .0007(10) .0109(11) .0028(10)
O2 .0354(15) .0286(12) .0471(19) -.0024(11) .0073(12) .0050(12)
O3 .0427(15) .0247(12) .0373(17) .0001(11) -.0061(12) .0139(11)
O4 .0532(17) .0335(14) .045(2) .0090(12) -.0109(14) -.0001(13)
N1 .0217(14) .0198(12) .0201(17) .0017(10) .0021(12) .0061(11)
N2 .0220(14) .0210(12) .0207(17) .0028(11) .0023(11) .0071(11)
N3 .0244(14) .0215(12) .0220(17) .0040(11) .0027(12) .0104(12)
N4 .0265(15) .0268(13) .0226(18) .0067(11) .0076(12) .0093(12)
N5 .0218(14) .0281(13) .0244(18) .0031(11) .0066(12) .0090(12)
C1 .0223(16) .0193(14) .021(2) .0015(12) .0009(13) .0037(13)
C2 .037(2) .0263(16) .028(3) .0102(14) .0074(16) .0121(15)
C3 .033(2) .0324(18) .031(3) .0168(16) .0086(17) .0108(16)
C4 .0276(18) .0306(17) .025(3) .0097(14) .0063(15) .0064(15)
C5 .0214(17) .0228(15) .016(2) .0041(13) .0015(14) .0027(14)
C6 .0232(17) .0188(14) .018(2) .0016(12) -.0001(13) .0037(13)
C7 .0232(17) .0220(16) .016(2) -.0005(13) .0027(13) .0044(14)
C8 .0245(18) .0198(15) .023(3) .0021(13) .0030(15) .0030(14)
C9 .0190(17) .0228(15) .026(3) .0007(13) .0036(14) -.0014(14)
C10 .031(2) .0295(17) .024(3) -.0010(15) .0052(16) .0084(15)
C11 .0294(19) .0280(16) .028(3) .0022(14) .0045(15) .0131(15)
C12 .0208(17) .0204(15) .023(3) -.0019(12) .0004(14) .0049(14)
C13 .030(2) .0272(17) .023(3) .0052(14) .0018(15) .0079(15)
C14 .0305(19) .0296(17) .023(3) .0080(15) .0021(16) .0044(15)
C15 .058(3) .0325(19) .044(3) .0100(18) .012(3) .0056(18)
C16 .077(4) .032(2) .054(4) .017(3) .011(3) -.001(2)
C17 .058(3) .054(3) .043(4) .028(3) .014(3) -.002(3)
C18 .039(3) .055(3) .037(3) .0117(19) .0125(19) .0050(19)
C19 .039(3) .0349(19) .029(3) .0064(16) .0033(17) .0043(17)
C20 .0204(16) .0245(15) .022(3) .0025(13) .0035(14) .0049(14)
C21 .0279(18) .0264(16) .021(3) -.0007(14) .0032(15) .0095(15)
C22 .0307(19) .0258(17) .030(3) .0028(14) .0010(16) .0090(16)
C23 .0307(19) .0275(16) .034(3) -.0016(14) -.0034(16) .0138(16)
C24 .038(3) .040(2) .030(3) .0002(17) .0032(18) .0212(18)
C25 .030(2) .0375(19) .030(3) .0047(16) .0047(16) .0125(17)
C26 .0202(17) .0274(16) .025(3) -.0006(13) .0013(14) .0082(14)
C27 .036(2) .0332(19) .026(3) .0029(15) .0030(16) .0120(17)
C28 .0309(19) .0307(17) .033(3) .0000(14) .0061(16) .0146(17)
C29 .035(2) .0316(18) .041(3) -.0010(15) -.0005(17) .0161(17)
C30 .044(3) .0303(18) .052(3) .0024(16) .004(2) .0082(18)
C31 .040(3) .031(2) .065(4) .0087(17) .008(3) .020(2)
C32 .043(3) .053(3) .049(4) .0089(19) .001(2) .030(3)
C33 .043(3) .0402(19) .033(3) .0071(17) .0032(18) .0141(18)
C34 .0292(18) .0302(17) .025(3) .0096(14) .0014(15) .0125(15)
C35 .053(3) .0309(19) .067(4) .0055(17) -.006(3) .024(2)
C36 .034(2) .0328(17) .023(3) .0106(15) .0126(15) .0068(15)
C37 .028(2) .050(3) .064(4) .0060(17) .018(2) .022(3)
N1a .0312(19) .0326(17) .054(3) -.0044(15) -.0147(16) .0214(17)
O1a .0379(16) .0246(12) .052(2) .0041(11) -.0125(13) .0003(12)
O2a .0289(14) .0415(14) .0435(18) .0041(11) .0042(12) .0164(13)
O3a .0448(19) .0531(18) .119(4) -.0210(15) -.0395(19) .0356(19)
N1b .0305(17) .0332(16) .049(3) -.0034(14) -.0155(16) .0266(17)
O1b .0419(16) .0541(16) .0313(18) .0053(13) -.0021(12) .0156(13)
O2b .0514(18) .0300(14) .070(3) .0080(13) -.0213(16) .0141(15)
O3b .091(3) .063(2) .105(4) -.0048(18) -.063(3) .041(3)
N1c .0339(18) .0294(16) .028(3) -.0005(14) .0053(15) .0033(14)
O1c .0374(14) .0288(12) .0300(17) .0034(10) .0026(12) .0115(11)
O2c .0321(13) .0305(12) .0293(16) .0020(10) -.0039(11) .0096(11)
O3c .056(2) .0420(16) .073(3) -.0224(14) -.0191(17) .0059(15)
N1d .0380(17) .0263(15) .036(3) .0036(13) .0129(14) .0042(14)
C1d .0322(19) .0303(18) .029(3) -.0044(15) .0085(16) .0071(16)
C2d .068(3) .0274(18) .042(3) .0047(18) .004(3) -.0028(17)
N1e .064(4) .080(4) .195(8) -.003(3) .008(4) -.047(5)
C1e .041(3) .041(3) .153(8) -.002(3) .026(4) -.001(4)
C2e .054(4) .082(4) .118(6) .024(3) .022(4) .036(4)
N1f .062(4) .081(4) .100(5) -.005(3) -.007(3) -.008(3)
C1f .051(4) .079(4) .062(4) -.028(3) -.007(3) .011(3)
C2f .080(5) .138(6) .124(7) -.036(4) .002(4) .080(5)

loop_
_geom_bond_atom_site_label_1
_geom_bond_atom_site_label_2
_geom_bond_site_symmetry_1
_geom_bond_site_symmetry_2
_geom_bond_distance
Eu N1 . . 2.617(3)
Eu N2 . . 2.522(3)
Eu N4 . . 2.492(3)
Eu O1a . . 2.526(3)
Eu O2a . . 2.473(3)
Eu O1b . . 2.546(3)
Eu O2b . . 2.480(3)
Eu O1c . . 2.610(3)
Eu O2c . . 2.478(3)
Eu N1d . . 2.570(3)
O1 C9 . . 1.411(4)
O1 C13 . . 1.359(4)
O2 C13 . . 1.210(5)
O3 C23 . . 1.403(5)
O3 C27 . . 1.365(5)
O4 C27 . . 1.200(4)
N1 C1 . . 1.352(5)
N1 C5 . . 1.358(5)
N2 C6 . . 1.341(4)
N2 C7 . . 1.392(5)
N3 C6 . . 1.371(5)
N3 C12 . . 1.390(4)
N3 C34 . . 1.483(5)
N4 C20 . . 1.340(4)
N4 C21 . . 1.387(5)
N5 C20 . . 1.357(5)
N5 C26 . . 1.397(5)
N5 C36 . . 1.476(4)
C1 C2 . . 1.392(5)
C1 C6 . . 1.474(5)
C2 C3 . . 1.382(6)
C3 C4 . . 1.369(6)
C4 C5 . . 1.394(5)
C5 C20 . . 1.480(5)
C7 C8 . . 1.398(5)
C7 C12 . . 1.403(5)
C8 C9 . . 1.367(6)
C9 C10 . . 1.407(6)
C10 C11 . . 1.384(5)
C11 C12 . . 1.385(6)
C13 C14 . . 1.483(5)
C14 C15 . . 1.399(5)
C14 C19 . . 1.378(6)
C15 C16 . . 1.380(6)
C16 C17 . . 1.370(8)
C17 C18 . . 1.388(6)
C18 C19 . . 1.396(6)
C21 C22 . . 1.401(5)
C21 C26 . . 1.398(5)
C22 C23 . . 1.374(6)
C23 C24 . . 1.400(5)
C24 C25 . . 1.386(6)
C25 C26 . . 1.388(6)
C27 C28 . . 1.477(5)
C28 C29 . . 1.388(5)
C28 C33 . . 1.398(6)
C29 C30 . . 1.384(6)
C30 C31 . . 1.382(7)
C31 C32 . . 1.373(6)
C32 C33 . . 1.380(6)
C34 C35 . . 1.521(5)
C36 C37 . . 1.496(5)
N1a O1a . . 1.266(5)
N1a O2a . . 1.272(4)
N1a O3a . . 1.223(5)
N1b O1b . . 1.278(4)
N1b O2b . . 1.220(5)
N1b O3b . . 1.230(6)
N1c O1c . . 1.257(5)
N1c O2c . . 1.279(4)
N1c O3c . . 1.217(4)
N1d C1d . . 1.130(4)
C1d C2d . . 1.456(5)
N1e C1e . . 1.139(11)
C1e C2e . . 1.438(11)
N1f C1f . . 1.117(9)
C1f C2f . . 1.442(10)
